data_1541280
loop_
_publ_author_name
'Mumme, W.G.'

_publ_section_title
;
 The crystal structure of Pb5.05 (Sb3.75 Bi0.28) S10.7 Se0.28:
 boulangerite of near ideal composition
;
_journal_name_full
;
Neues Jahrbuch fuer Mineralogie. Monatshefte (Band=Jahr) (1950-)
;
_journal_page_first 498
_journal_page_last 512
_journal_volume 1989
_journal_year 1989
_chemical_formula_sum 'Pb5 S11 Sb4'
_chemical_name_systematic 'Pb5 Sb4 S11'
_space_group_IT_number 14
_symmetry_space_group_name_Hall '-P 2ybc'
_symmetry_space_group_name_H-M 'P 1 21/c 1'
_cell_angle_alpha 90
_cell_angle_beta 100.71
_cell_angle_gamma 90
_cell_formula_units_Z 8
_cell_length_a 8.084
_cell_length_b 23.543
_cell_length_c 21.612
_cell_volume 4041.580
_citation_journal_id_ASTM NJMMAW
_cod_data_source_file Mumme_NJMMAW_1989_608.cif
_cod_data_source_block Pb5S11Sb4
_cod_original_cell_volume 4041.579
_cod_database_code 1541280

loop_
_symmetry_equiv_pos_as_xyz
x,y,z
-x,y+1/2,-z+1/2
-x,-y,-z
x,-y-1/2,z-1/2

loop_
_atom_site_label
_atom_site_type_symbol
_atom_site_fract_x
_atom_site_fract_y
_atom_site_fract_z
_atom_site_occupancy
_atom_site_U_iso_or_equiv
Sb5 Sb+3 0.2733 0.4591 0.2917 1 0.0
S7 S-2 0.693 0.2928 0.0928 1 0.0
Pb2 Pb+2 0.8653 0.1341 0.4866 1 0.0
Pb5 Pb+2 0.2016 0.0961 0.1322 1 0.0
S3 S-2 0.1401 0.1369 0.0096 1 0.0
Pb3 Pb+2 0.0248 0.1599 0.3088 1 0.0
Sb6 Sb+3 0.6824 0.1015 0.1288 1 0.0
S18 S-2 0.9622 0.1745 0.156 1 0.0
S14 S-2 0.7617 0.2524 0.28 1 0.0
Sb3 Sb+3 0.9041 0.2315 0.0603 1 0.0
S10 S-2 0.62 0.2192 0.421 1 0.0
S6 S-2 0.501 0.0304 0.2479 1 0.0
S19 S-2 0.0607 0.375 0.334 1 0.0
S20 S-2 0.0706 0.2233 0.4136 1 0.0
S21 S-2 0.1445 0.4437 0.0147 1 0.0
S16 S-2 0.0206 0.0271 0.2503 1 0.0
S2 S-2 0.2723 0.2494 0.28 1 0.0
S13 S-2 0.8143 0.0831 0.3665 1 0.0
S17 S-2 0.1568 0.2966 0.0998 1 0.0
Sb7 Sb+3 0.8171 0.2833 0.3873 1 0.0
Sb1 Sb+3 0.3303 0.4365 0.4675 1 0.0
Pb10 Pb+2 0.396 0.2332 0.0387 1 0.0
S15 S-2 0.6282 0.1401 0.0162 1 0.0
S22 S-2 0.3087 0.092 0.3738 1 0.0
Pb4 Pb+2 0.977 0.3244 0.2051 1 0.0
Sb8 Sb+3 0.7666 0.4664 0.2836 1 0.0
Pb9 Pb+2 0.851 0.4303 0.4528 1 0.0
Sb2 Sb+3 0.3097 0.3078 0.3714 1 0.0
S11 S-2 0.625 0.4403 0.0128 1 0.0
Pb6 Pb+2 0.4292 0.4996 0.1119 1 0.0
Pb8 Pb+2 0.4802 0.3215 0.2064 1 0.0
S1 S-2 0.9015 0.0147 0.0646 1 0.0
S8 S-2 0.46 0.1752 0.155 1 0.0
S12 S-2 0.2196 0.4165 0.1848 1 0.0
Sb4 Sb+3 0.3648 0.1216 0.4845 1 0.0
S5 S-2 0.7136 0.4134 0.185 1 0.0
Pb7 Pb+2 0.5314 0.1605 0.3056 1 0.0
S9 S-2 0.5169 0.3741 0.33 1 0.0
S4 S-2 0.4245 0.0194 0.0759 1 0.0
Pb1 Pb+2 0.9426 0.4993 0.1227 1 0.0
